data_2227343
loop_
_publ_author_name
'Asiri, Abdullah M.'
'Khan, Salman A.'
'Tahir, M. Nawaz'

_publ_section_title
;
 (2<i>E</i>)-3-[4-(Dimethylamino)phenyl]-1-(2,5-dimethyl-3-thienyl)prop-2-en-1-one
;
_journal_coeditor_code CV2751
_journal_issue 9
_journal_name_full 'Acta Crystallographica Section E'
_journal_page_first o2404
_journal_paper_doi 10.1107/S1600536810033751
_journal_volume 66
_journal_year 2010
_chemical_formula_iupac 'C17 H19 N O S'
_chemical_formula_moiety 'C17 H19 N O S'
_chemical_formula_sum 'C17 H19 N O S'
_chemical_formula_weight 285.40
_chemical_name_systematic
;
(2<i>E</i>)-3-[4-(Dimethylamino)phenyl]-1-(2,5-dimethyl-3-
thienyl)prop-2-en-1-one
;
_space_group_IT_number 2
_symmetry_cell_setting triclinic
_symmetry_space_group_name_Hall '-P 1'
_symmetry_space_group_name_H-M 'P -1'
_atom_sites_solution_hydrogens geom
_atom_sites_solution_primary direct
_atom_sites_solution_secondary difmap
_audit_creation_method SHELXL-97
_cell_angle_alpha 79.9170(10)
_cell_angle_beta 80.029(2)
_cell_angle_gamma 79.3000(10)
_cell_formula_units_Z 4
_cell_length_a 7.7665(2)
_cell_length_b 12.8624(4)
_cell_length_c 16.0318(4)
_cell_measurement_reflns_used 3543
_cell_measurement_temperature 296(2)
_cell_measurement_theta_max 25.25
_cell_measurement_theta_min 1.63
_cell_volume 1532.90(7)
_computing_cell_refinement 'SAINT (Bruker, 2009)'
_computing_data_collection 'APEX2 (Bruker, 2009)'
_computing_data_reduction 'SAINT (Bruker, 2009)'
_computing_molecular_graphics 'ORTEP-3 for Windows (Farrugia, 1997) and PLATON (Spek, 2009)'
_computing_publication_material
;
WinGX (Farrugia, 1999) and PLATON (Spek, 2009)
;
_computing_structure_refinement 'SHELXL97 (Sheldrick, 2008)'
_computing_structure_solution 'SHELXS97 (Sheldrick, 2008)'
_diffrn_ambient_temperature 296(2)
_diffrn_detector_area_resol_mean 8.10
_diffrn_measured_fraction_theta_full 0.996
_diffrn_measured_fraction_theta_max 0.996
_diffrn_measurement_device_type 'Bruker Kappa APEXII CCD'
_diffrn_measurement_method \w
_diffrn_radiation_monochromator graphite
_diffrn_radiation_source 'fine-focus sealed tube'
_diffrn_radiation_type MoK\a
_diffrn_radiation_wavelength 0.71073
_diffrn_reflns_av_R_equivalents 0.0387
_diffrn_reflns_av_sigmaI/netI 0.0402
_diffrn_reflns_limit_h_max 9
_diffrn_reflns_limit_h_min -9
_diffrn_reflns_limit_k_max 15
_diffrn_reflns_limit_k_min -15
_diffrn_reflns_limit_l_max 19
_diffrn_reflns_limit_l_min -19
_diffrn_reflns_number 22632
_diffrn_reflns_theta_full 25.25
_diffrn_reflns_theta_max 25.25
_diffrn_reflns_theta_min 1.63
_diffrn_standards_number 0
_exptl_absorpt_coefficient_mu 0.207
_exptl_absorpt_correction_T_max 0.962
_exptl_absorpt_correction_T_min 0.947
_exptl_absorpt_correction_type multi-scan
_exptl_absorpt_process_details '(SADABS; Bruker, 2005)'
_exptl_crystal_colour yellow
_exptl_crystal_density_diffrn 1.237
_exptl_crystal_density_method 'not measured'
_exptl_crystal_description prism
_exptl_crystal_F_000 608
_exptl_crystal_size_max 0.32
_exptl_crystal_size_mid 0.23
_exptl_crystal_size_min 0.20
_refine_diff_density_max 0.189
_refine_diff_density_min -0.229
_refine_ls_goodness_of_fit_ref 1.020
_refine_ls_hydrogen_treatment constr
_refine_ls_matrix_type full
_refine_ls_number_parameters 373
_refine_ls_number_reflns 5536
_refine_ls_number_restraints 0
_refine_ls_restrained_S_all 1.020
_refine_ls_R_factor_all 0.0839
_refine_ls_R_factor_gt 0.0486
_refine_ls_shift/su_max 0.000
_refine_ls_shift/su_mean 0.000
_refine_ls_structure_factor_coef Fsqd
_refine_ls_weighting_details 'calc w=1/[\s^2^(Fo^2^)+(0.0809P)^2^+0.1945P] where P=(Fo^2^+2Fc^2^)/3'
_refine_ls_weighting_scheme calc
_refine_ls_wR_factor_gt 0.1293
_refine_ls_wR_factor_ref 0.1556
_reflns_number_gt 3543
_reflns_number_total 5536
_reflns_threshold_expression I>2\s(I)
_cod_data_source_file cv2751.cif
_cod_data_source_block I
_cod_database_code 2227343
_cod_database_fobs_code 2227343

loop_
_symmetry_equiv_pos_site_id
_symmetry_equiv_pos_as_xyz
1 x,y,z
2 -x,-y,-z

loop_
_atom_site_type_symbol
_atom_site_label
_atom_site_fract_x
_atom_site_fract_y
_atom_site_fract_z
_atom_site_U_iso_or_equiv
_atom_site_adp_type
_atom_site_calc_flag
_atom_site_refinement_flags
_atom_site_occupancy
_atom_site_disorder_assembly
_atom_site_disorder_group
S S2 0.67761(9) 0.59564(5) 0.72204(4) 0.0656(2) Uani d . 1 . .
O O2 0.4763(3) 0.71665(15) 0.46717(12) 0.0919(7) Uani d . 1 . .
N N2 0.8597(3) 0.3931(2) 0.04152(14) 0.0836(7) Uani d . 1 . .
C C18 0.6929(3) 0.54644(19) 0.25944(15) 0.0533(6) Uani d . 1 . .
C C19 0.6399(3) 0.5910(2) 0.18057(15) 0.0594(6) Uani d . 1 . .
H H19 0.5662 0.6569 0.1760 0.071 Uiso calc R 1 . .
C C20 0.6922(3) 0.5417(2) 0.10983(16) 0.0634(7) Uani d . 1 . .
H H20 0.6527 0.5742 0.0585 0.076 Uiso calc R 1 . .
C C21 0.8042(3) 0.4429(2) 0.11278(15) 0.0609(6) Uani d . 1 . .
C C22 0.8576(3) 0.3967(2) 0.19221(16) 0.0665(7) Uani d . 1 . .
H H22 0.9306 0.3306 0.1971 0.080 Uiso calc R 1 . .
C C23 0.8036(3) 0.4480(2) 0.26256(16) 0.0628(7) Uani d . 1 . .
H H23 0.8422 0.4158 0.3141 0.075 Uiso calc R 1 . .
C C24 0.9775(4) 0.2907(3) 0.0452(2) 0.0990(10) Uani d . 1 . .
H H24A 0.9187 0.2371 0.0827 0.149 Uiso calc R 1 . .
H H24B 1.0828 0.2966 0.0666 0.149 Uiso calc R 1 . .
H H24C 1.0086 0.2709 -0.0111 0.149 Uiso calc R 1 . .
C C25 0.7976(4) 0.4364(3) -0.03922(18) 0.0934(10) Uani d . 1 . .
H H25A 0.8450 0.5008 -0.0628 0.140 Uiso calc R 1 . .
H H25B 0.6706 0.4520 -0.0304 0.140 Uiso calc R 1 . .
H H25C 0.8360 0.3851 -0.0782 0.140 Uiso calc R 1 . .
C C26 0.6300(3) 0.60139(19) 0.33348(15) 0.0569(6) Uani d . 1 . .
H H26 0.5475 0.6632 0.3248 0.068 Uiso calc R 1 . .
C C27 0.6737(3) 0.57594(19) 0.41143(15) 0.0583(6) Uani d . 1 . .
H H27 0.7601 0.5169 0.4229 0.070 Uiso calc R 1 . .
C C28 0.5897(3) 0.6381(2) 0.48031(16) 0.0600(6) Uani d . 1 . .
C C29 0.6421(3) 0.60325(18) 0.56638(15) 0.0523(6) Uani d . 1 . .
C C30 0.5930(3) 0.66231(19) 0.63207(15) 0.0551(6) Uani d . 1 . .
C C31 0.4827(3) 0.7713(2) 0.63494(18) 0.0718(7) Uani d . 1 . .
H H31A 0.3609 0.7639 0.6541 0.108 Uiso calc R 1 . .
H H31B 0.4939 0.8124 0.5788 0.108 Uiso calc R 1 . .
H H31C 0.5231 0.8071 0.6738 0.108 Uiso calc R 1 . .
C C32 0.7473(3) 0.50189(19) 0.59204(15) 0.0546(6) Uani d . 1 . .
H H32 0.7916 0.4518 0.5551 0.066 Uiso calc R 1 . .
C C33 0.7761(3) 0.48573(19) 0.67384(15) 0.0569(6) Uani d . 1 . .
C C34 0.86743(13) 0.38708(5) 0.72324(4) 0.0717(7) Uani d . 1 . .
H H34A 0.9208 0.3365 0.6851 0.108 Uiso calc R 1 . .
H H34B 0.7826 0.3560 0.7667 0.108 Uiso calc R 1 . .
H H34C 0.9573 0.4057 0.7495 0.108 Uiso calc R 1 . .
S S1 0.33038(9) 0.95464(5) -0.19233(3) 0.0728(2) Uani d . 1 . .
O O1A 0.37293(9) 0.78720(5) 0.08108(4) 0.0854(10) Uani d PR 0.699(4) A 1
O O1B 0.44871(9) 0.80552(5) 0.06963(3) 0.0854(10) Uani d PR 0.301(4) A 2
N N1 0.1145(2) 1.14648(8) 0.49058(4) 0.0711(6) Uani d . 1 . .
C C1 0.23647(9) 0.97971(5) 0.27862(4) 0.0537(6) Uani d . 1 . .
C C2 0.12944(9) 1.08011(5) 0.27559(4) 0.0605(6) Uani d . 1 . .
H H2 0.0858 1.1112 0.2250 0.073 Uiso calc R 1 . .
C C3 0.0866(3) 1.1342(2) 0.34461(15) 0.0620(6) Uani d . 1 . .
H H3 0.0143 1.2006 0.3400 0.074 Uiso calc R 1 . .
C C4 0.1505(3) 1.0908(2) 0.42243(15) 0.0565(6) Uani d . 1 . .
C C5 0.2551(3) 0.9896(2) 0.42629(15) 0.0598(6) Uani d . 1 . .
H H5 0.2980 0.9578 0.4770 0.072 Uiso calc R 1 . .
C C6 0.2954(3) 0.9364(2) 0.35693(15) 0.0604(6) Uani d . 1 . .
H H6 0.3646 0.8689 0.3620 0.072 Uiso calc R 1 . .
C C7 -0.0074(4) 1.2468(2) 0.48868(19) 0.0850(9) Uani d . 1 . .
H H7A -0.1218 1.2352 0.4808 0.127 Uiso calc R 1 . .
H H7B 0.0359 1.2978 0.4422 0.127 Uiso calc R 1 . .
H H7C -0.0170 1.2737 0.5418 0.127 Uiso calc R 1 . .
C C8 0.1848(4) 1.1031(3) 0.56916(17) 0.0845(9) Uani d . 1 . .
H H8A 0.3109 1.0830 0.5569 0.127 Uiso calc R 1 . .
H H8B 0.1325 1.0413 0.5960 0.127 Uiso calc R 1 . .
H H8C 0.1578 1.1560 0.6069 0.127 Uiso calc R 1 . .
C C9 0.2893(3) 0.9220(2) 0.20630(15) 0.0630(7) Uani d . 1 . .
H H9 0.3481 0.8525 0.2182 0.076 Uiso calc R 1 . .
C C10 0.2657(3) 0.9544(2) 0.12541(15) 0.0634(7) Uani d . 1 . .
H H10 0.2076 1.0234 0.1101 0.076 Uiso calc R 1 . .
C C11 0.3278(4) 0.8854(2) 0.05931(17) 0.0710(7) Uani d . 1 . .
C C12 0.3116(3) 0.93130(19) -0.03056(15) 0.0577(6) Uani d . 1 . .
C C13 0.3820(3) 0.8784(2) -0.09877(16) 0.0618(6) Uani d . 1 . .
C C14 0.4959(4) 0.7703(2) -0.1008(2) 0.0947(10) Uani d . 1 . .
H H14A 0.4281 0.7207 -0.1125 0.142 Uiso calc R 1 . .
H H14B 0.5361 0.7454 -0.0463 0.142 Uiso calc R 1 . .
H H14C 0.5962 0.7758 -0.1447 0.142 Uiso calc R 1 . .
C C15 0.2189(4) 1.0352(2) -0.05812(16) 0.0682(7) Uani d . 1 . .
H H15 0.1634 1.0824 -0.0202 0.082 Uiso calc R 1 . .
C C16 0.2183(3) 1.0591(2) -0.14266(15) 0.0633(7) Uani d . 1 . .
C C17 0.1387(4) 1.1611(2) -0.19338(18) 0.0881(9) Uani d . 1 . .
H H17A 0.0753 1.2093 -0.1549 0.132 Uiso calc R 1 . .
H H17B 0.0587 1.1454 -0.2272 0.132 Uiso calc R 1 . .
H H17C 0.2312 1.1937 -0.2304 0.132 Uiso calc R 1 . .

loop_
_atom_site_aniso_label
_atom_site_aniso_U_11
_atom_site_aniso_U_22
_atom_site_aniso_U_33
_atom_site_aniso_U_12
_atom_site_aniso_U_13
_atom_site_aniso_U_23
S2 0.0735(4) 0.0660(5) 0.0564(4) -0.0018(3) -0.0110(3) -0.0153(3)
O2 0.1119(15) 0.0755(13) 0.0746(13) 0.0380(12) -0.0323(11) -0.0120(10)
N2 0.1085(19) 0.0809(18) 0.0615(15) 0.0004(14) -0.0194(13) -0.0201(13)
C18 0.0545(13) 0.0483(14) 0.0575(14) -0.0085(11) -0.0171(11) 0.0000(11)
C19 0.0623(14) 0.0565(16) 0.0566(15) -0.0038(12) -0.0178(12) 0.0018(12)
C20 0.0667(15) 0.0723(18) 0.0515(15) -0.0091(13) -0.0226(12) 0.0017(13)
C21 0.0693(15) 0.0609(17) 0.0547(15) -0.0110(13) -0.0162(12) -0.0065(13)
C22 0.0795(17) 0.0541(16) 0.0639(16) 0.0043(13) -0.0222(13) -0.0079(13)
C23 0.0762(16) 0.0575(16) 0.0538(15) -0.0021(13) -0.0244(12) -0.0003(12)
C24 0.114(3) 0.091(2) 0.092(2) 0.001(2) -0.0127(19) -0.0354(19)
C25 0.115(2) 0.111(3) 0.0604(18) -0.020(2) -0.0224(17) -0.0192(17)
C26 0.0607(14) 0.0495(15) 0.0594(15) -0.0054(11) -0.0147(11) -0.0022(12)
C27 0.0600(14) 0.0530(15) 0.0590(15) 0.0012(12) -0.0146(12) -0.0053(12)
C28 0.0616(14) 0.0522(15) 0.0640(16) -0.0001(12) -0.0138(12) -0.0073(13)
C29 0.0525(12) 0.0469(14) 0.0553(14) -0.0026(11) -0.0091(10) -0.0066(11)
C30 0.0529(13) 0.0506(15) 0.0595(15) -0.0050(11) -0.0042(11) -0.0099(12)
C31 0.0766(17) 0.0560(16) 0.0794(18) 0.0037(13) -0.0093(14) -0.0180(14)
C32 0.0576(13) 0.0484(14) 0.0547(14) 0.0027(11) -0.0101(11) -0.0090(11)
C33 0.0580(13) 0.0548(15) 0.0550(15) -0.0013(11) -0.0107(11) -0.0057(12)
C34 0.0770(17) 0.0696(18) 0.0632(16) 0.0029(14) -0.0205(13) -0.0012(14)
S1 0.0879(5) 0.0797(5) 0.0505(4) -0.0107(4) -0.0075(3) -0.0141(3)
O1A 0.139(3) 0.0468(13) 0.0649(14) 0.0062(15) -0.0284(15) -0.0026(11)
O1B 0.139(3) 0.0468(13) 0.0649(14) 0.0062(15) -0.0284(15) -0.0026(11)
N1 0.0802(14) 0.0799(16) 0.0510(13) -0.0014(12) -0.0086(10) -0.0166(12)
C1 0.0614(14) 0.0501(14) 0.0468(13) -0.0070(11) -0.0121(11) 0.0026(11)
C2 0.0676(15) 0.0631(17) 0.0454(14) 0.0004(12) -0.0156(11) 0.0024(12)
C3 0.0669(15) 0.0568(16) 0.0552(15) 0.0049(12) -0.0113(12) -0.0026(12)
C4 0.0552(13) 0.0636(16) 0.0480(14) -0.0098(12) -0.0060(11) -0.0022(12)
C5 0.0658(15) 0.0645(17) 0.0453(14) -0.0044(12) -0.0150(11) 0.0024(12)
C6 0.0683(15) 0.0557(16) 0.0518(15) 0.0004(12) -0.0131(12) -0.0001(12)
C7 0.0855(19) 0.085(2) 0.081(2) 0.0012(16) -0.0016(15) -0.0302(17)
C8 0.095(2) 0.104(2) 0.0560(17) -0.0147(18) -0.0109(15) -0.0182(16)
C9 0.0800(17) 0.0522(15) 0.0543(15) -0.0032(13) -0.0164(12) -0.0021(12)
C10 0.0822(17) 0.0533(16) 0.0525(15) -0.0024(13) -0.0155(12) -0.0055(12)
C11 0.096(2) 0.0540(17) 0.0631(17) -0.0001(14) -0.0238(14) -0.0093(13)
C12 0.0728(15) 0.0477(14) 0.0536(15) -0.0027(12) -0.0170(12) -0.0097(12)
C13 0.0642(14) 0.0595(16) 0.0622(16) -0.0053(12) -0.0105(12) -0.0138(13)
C14 0.104(2) 0.083(2) 0.085(2) 0.0179(18) -0.0061(17) -0.0237(17)
C15 0.0938(19) 0.0575(17) 0.0518(15) 0.0045(14) -0.0202(13) -0.0123(12)
C16 0.0753(16) 0.0615(17) 0.0524(15) -0.0063(13) -0.0158(12) -0.0046(12)
C17 0.120(2) 0.076(2) 0.0632(18) -0.0048(18) -0.0308(17) 0.0076(15)

loop_
_atom_type_symbol
_atom_type_description
_atom_type_scat_dispersion_real
_atom_type_scat_dispersion_imag
_atom_type_scat_source
C C 0.0033 0.0016 'International Tables Vol C Tables 4.2.6.8 and 6.1.1.4'
H H 0.0000 0.0000 'International Tables Vol C Tables 4.2.6.8 and 6.1.1.4'
N N 0.0061 0.0033 'International Tables Vol C Tables 4.2.6.8 and 6.1.1.4'
O O 0.0106 0.0060 'International Tables Vol C Tables 4.2.6.8 and 6.1.1.4'
S S 0.1246 0.1234 'International Tables Vol C Tables 4.2.6.8 and 6.1.1.4'

loop_
_geom_angle_atom_site_label_1
_geom_angle_atom_site_label_2
_geom_angle_atom_site_label_3
_geom_angle_site_symmetry_1
_geom_angle_site_symmetry_3
_geom_angle
_geom_angle_publ_flag
C30 S2 C33 . . 93.28(11) ?
C21 N2 C25 . . 122.0(2) ?
C21 N2 C24 . . 121.2(2) ?
C25 N2 C24 . . 116.7(2) ?
C23 C18 C19 . . 116.4(2) ?
C23 C18 C26 . . 123.4(2) ?
C19 C18 C26 . . 120.1(2) ?
C20 C19 C18 . . 122.4(2) ?
C20 C19 H19 . . 118.8 ?
C18 C19 H19 . . 118.8 ?
C19 C20 C21 . . 121.3(2) ?
C19 C20 H20 . . 119.4 ?
C21 C20 H20 . . 119.4 ?
N2 C21 C20 . . 121.7(2) ?
N2 C21 C22 . . 121.4(2) ?
C20 C21 C22 . . 116.9(2) ?
C23 C22 C21 . . 120.9(2) ?
C23 C22 H22 . . 119.6 ?
C21 C22 H22 . . 119.6 ?
C22 C23 C18 . . 122.2(2) ?
C22 C23 H23 . . 118.9 ?
C18 C23 H23 . . 118.9 ?
N2 C24 H24A . . 109.5 ?
N2 C24 H24B . . 109.5 ?
H24A C24 H24B . . 109.5 ?
N2 C24 H24C . . 109.5 ?
H24A C24 H24C . . 109.5 ?
H24B C24 H24C . . 109.5 ?
N2 C25 H25A . . 109.5 ?
N2 C25 H25B . . 109.5 ?
H25A C25 H25B . . 109.5 ?
N2 C25 H25C . . 109.5 ?
H25A C25 H25C . . 109.5 ?
H25B C25 H25C . . 109.5 ?
C27 C26 C18 . . 129.1(2) ?
C27 C26 H26 . . 115.4 ?
C18 C26 H26 . . 115.4 ?
C26 C27 C28 . . 121.9(2) ?
C26 C27 H27 . . 119.1 ?
C28 C27 H27 . . 119.1 ?
O2 C28 C27 . . 120.7(2) ?
O2 C28 C29 . . 120.5(2) ?
C27 C28 C29 . . 118.8(2) ?
C30 C29 C32 . . 111.6(2) ?
C30 C29 C28 . . 124.1(2) ?
C32 C29 C28 . . 124.2(2) ?
C29 C30 C31 . . 130.2(2) ?
C29 C30 S2 . . 110.76(17) ?
C31 C30 S2 . . 119.09(18) ?
C30 C31 H31A . . 109.5 ?
C30 C31 H31B . . 109.5 ?
H31A C31 H31B . . 109.5 ?
C30 C31 H31C . . 109.5 ?
H31A C31 H31C . . 109.5 ?
H31B C31 H31C . . 109.5 ?
C33 C32 C29 . . 114.3(2) ?
C33 C32 H32 . . 122.8 ?
C29 C32 H32 . . 122.8 ?
C32 C33 C34 . . 128.5(2) ?
C32 C33 S2 . . 109.98(18) ?
C34 C33 S2 . . 121.41(15) ?
C33 C34 H34A . . 109.5 ?
C33 C34 H34B . . 109.5 ?
H34A C34 H34B . . 109.5 ?
C33 C34 H34C . . 109.5 ?
H34A C34 H34C . . 109.5 ?
H34B C34 H34C . . 109.5 ?
C16 S1 C13 . . 93.33(12) ?
C4 N1 C8 . . 121.07(17) ?
C4 N1 C7 . . 121.12(16) ?
C8 N1 C7 . . 117.61(17) ?
C2 C1 C6 . . 116.15(11) ?
C2 C1 C9 . . 123.76(10) ?
C6 C1 C9 . . 120.08(15) ?
C3 C2 C1 . . 122.24(10) ?
C3 C2 H2 . . 118.9 ?
C1 C2 H2 . . 118.9 ?
C2 C3 C4 . . 121.0(2) ?
C2 C3 H3 . . 119.5 ?
C4 C3 H3 . . 119.5 ?
N1 C4 C5 . . 121.7(2) ?
N1 C4 C3 . . 121.3(2) ?
C5 C4 C3 . . 117.0(2) ?
C6 C5 C4 . . 121.2(2) ?
C6 C5 H5 . . 119.4 ?
C4 C5 H5 . . 119.4 ?
C5 C6 C1 . . 122.4(2) ?
C5 C6 H6 . . 118.8 ?
C1 C6 H6 . . 118.8 ?
N1 C7 H7A . . 109.5 ?
N1 C7 H7B . . 109.5 ?
H7A C7 H7B . . 109.5 ?
N1 C7 H7C . . 109.5 ?
H7A C7 H7C . . 109.5 ?
H7B C7 H7C . . 109.5 ?
N1 C8 H8A . . 109.5 ?
N1 C8 H8B . . 109.5 ?
H8A C8 H8B . . 109.5 ?
N1 C8 H8C . . 109.5 ?
H8A C8 H8C . . 109.5 ?
H8B C8 H8C . . 109.5 ?
C10 C9 C1 . . 129.1(2) ?
C10 C9 H9 . . 115.5 ?
C1 C9 H9 . . 115.5 ?
C9 C10 C11 . . 122.3(2) ?
C9 C10 H10 . . 118.9 ?
C11 C10 H10 . . 118.9 ?
O1A C11 C10 . . 119.3(2) ?
O1B C11 C10 . . 120.9(2) ?
O1A C11 C12 . . 121.6(2) ?
O1B C11 C12 . . 115.3(2) ?
C10 C11 C12 . . 118.6(2) ?
C13 C12 C15 . . 111.0(2) ?
C13 C12 C11 . . 123.9(2) ?
C15 C12 C11 . . 125.1(2) ?
C12 C13 C14 . . 129.6(2) ?
C12 C13 S1 . . 110.73(18) ?
C14 C13 S1 . . 119.7(2) ?
C13 C14 H14A . . 109.5 ?
C13 C14 H14B . . 109.5 ?
H14A C14 H14B . . 109.5 ?
C13 C14 H14C . . 109.5 ?
H14A C14 H14C . . 109.5 ?
H14B C14 H14C . . 109.5 ?
C16 C15 C12 . . 114.7(2) ?
C16 C15 H15 . . 122.7 ?
C12 C15 H15 . . 122.7 ?
C15 C16 C17 . . 128.8(2) ?
C15 C16 S1 . . 110.20(19) ?
C17 C16 S1 . . 120.93(19) ?
C16 C17 H17A . . 109.5 ?
C16 C17 H17B . . 109.5 ?
H17A C17 H17B . . 109.5 ?
C16 C17 H17C . . 109.5 ?
H17A C17 H17C . . 109.5 ?
H17B C17 H17C . . 109.5 ?

loop_
_geom_bond_atom_site_label_1
_geom_bond_atom_site_label_2
_geom_bond_site_symmetry_2
_geom_bond_distance
_geom_bond_publ_flag
S2 C30 . 1.713(2) ?
S2 C33 . 1.720(2) ?
O2 C28 . 1.225(3) ?
N2 C21 . 1.373(3) ?
N2 C25 . 1.443(3) ?
N2 C24 . 1.455(3) ?
C18 C23 . 1.391(3) ?
C18 C19 . 1.391(3) ?
C18 C26 . 1.453(3) ?
C19 C20 . 1.361(3) ?
C19 H19 . 0.9300 ?
C20 C21 . 1.399(3) ?
C20 H20 . 0.9300 ?
C21 C22 . 1.404(3) ?
C22 C23 . 1.370(3) ?
C22 H22 . 0.9300 ?
C23 H23 . 0.9300 ?
C24 H24A . 0.9600 ?
C24 H24B . 0.9600 ?
C24 H24C . 0.9600 ?
C25 H25A . 0.9600 ?
C25 H25B . 0.9600 ?
C25 H25C . 0.9600 ?
C26 C27 . 1.321(3) ?
C26 H26 . 0.9300 ?
C27 C28 . 1.466(3) ?
C27 H27 . 0.9300 ?
C28 C29 . 1.477(3) ?
C29 C30 . 1.366(3) ?
C29 C32 . 1.439(3) ?
C30 C31 . 1.505(3) ?
C31 H31A . 0.9600 ?
C31 H31B . 0.9600 ?
C31 H31C . 0.9600 ?
C32 C33 . 1.342(3) ?
C32 H32 . 0.9300 ?
C33 C34 . 1.499(2) ?
C34 H34A . 0.9600 ?
C34 H34B . 0.9600 ?
C34 H34C . 0.9600 ?
S1 C16 . 1.702(3) ?
S1 C13 . 1.709(3) ?
O1A C11 . 1.250(3) ?
O1B C11 . 1.265(3) ?
N1 C4 . 1.371(2) ?
N1 C8 . 1.441(3) ?
N1 C7 . 1.451(3) ?
C1 C2 . 1.3980(9) ?
C1 C6 . 1.398(2) ?
C1 C9 . 1.444(2) ?
C2 C3 . 1.369(3) ?
C2 H2 . 0.9300 ?
C3 C4 . 1.408(3) ?
C3 H3 . 0.9300 ?
C4 C5 . 1.398(3) ?
C5 C6 . 1.367(3) ?
C5 H5 . 0.9300 ?
C6 H6 . 0.9300 ?
C7 H7A . 0.9600 ?
C7 H7B . 0.9600 ?
C7 H7C . 0.9600 ?
C8 H8A . 0.9600 ?
C8 H8B . 0.9600 ?
C8 H8C . 0.9600 ?
C9 C10 . 1.324(3) ?
C9 H9 . 0.9300 ?
C10 C11 . 1.462(3) ?
C10 H10 . 0.9300 ?
C11 C12 . 1.476(3) ?
C12 C13 . 1.369(3) ?
C12 C15 . 1.430(3) ?
C13 C14 . 1.505(4) ?
C14 H14A . 0.9600 ?
C14 H14B . 0.9600 ?
C14 H14C . 0.9600 ?
C15 C16 . 1.337(3) ?
C15 H15 . 0.9300 ?
C16 C17 . 1.505(3) ?
C17 H17A . 0.9600 ?
C17 H17B . 0.9600 ?
C17 H17C . 0.9600 ?

loop_
_geom_hbond_atom_site_label_D
_geom_hbond_atom_site_label_H
_geom_hbond_atom_site_label_A
_geom_hbond_site_symmetry_A
_geom_hbond_distance_DH
_geom_hbond_distance_HA
_geom_hbond_distance_DA
_geom_hbond_angle_DHA
_geom_hbond_publ_flag
C6 H6 O2 . 0.93 2.48 3.275(3) 143 yes
C19 H19 O1A . 0.93 2.52 3.317(9) 144 yes
C19 H19 O1B . 0.93 2.48 3.264(3) 142 yes

loop_
_geom_torsion_atom_site_label_1
_geom_torsion_atom_site_label_2
_geom_torsion_atom_site_label_3
_geom_torsion_atom_site_label_4
_geom_torsion_site_symmetry_1
_geom_torsion_site_symmetry_2
_geom_torsion_site_symmetry_3
_geom_torsion_site_symmetry_4
_geom_torsion
_geom_torsion_publ_flag
C23 C18 C19 C20 . . . . 0.2(4) ?
C26 C18 C19 C20 . . . . -178.6(2) ?
C18 C19 C20 C21 . . . . -0.5(4) ?
C25 N2 C21 C20 . . . . -3.8(4) ?
C24 N2 C21 C20 . . . . 179.5(3) ?
C25 N2 C21 C22 . . . . 176.3(3) ?
C24 N2 C21 C22 . . . . -0.5(4) ?
C19 C20 C21 N2 . . . . -179.1(2) ?
C19 C20 C21 C22 . . . . 0.9(4) ?
N2 C21 C22 C23 . . . . 179.0(2) ?
C20 C21 C22 C23 . . . . -1.0(4) ?
C21 C22 C23 C18 . . . . 0.7(4) ?
C19 C18 C23 C22 . . . . -0.3(4) ?
C26 C18 C23 C22 . . . . 178.4(2) ?
C23 C18 C26 C27 . . . . 6.1(4) ?
C19 C18 C26 C27 . . . . -175.2(2) ?
C18 C26 C27 C28 . . . . -176.8(2) ?
C26 C27 C28 O2 . . . . -0.5(4) ?
C26 C27 C28 C29 . . . . 178.5(2) ?
O2 C28 C29 C30 . . . . -10.8(4) ?
C27 C28 C29 C30 . . . . 170.2(2) ?
O2 C28 C29 C32 . . . . 167.6(2) ?
C27 C28 C29 C32 . . . . -11.4(4) ?
C32 C29 C30 C31 . . . . -179.4(2) ?
C28 C29 C30 C31 . . . . -0.8(4) ?
C32 C29 C30 S2 . . . . 1.0(3) ?
C28 C29 C30 S2 . . . . 179.60(19) ?
C33 S2 C30 C29 . . . . -1.35(19) ?
C33 S2 C30 C31 . . . . 179.03(19) ?
C30 C29 C32 C33 . . . . -0.1(3) ?
C28 C29 C32 C33 . . . . -178.6(2) ?
C29 C32 C33 C34 . . . . 175.0(2) ?
C29 C32 C33 S2 . . . . -0.9(3) ?
C30 S2 C33 C32 . . . . 1.29(19) ?
C30 S2 C33 C34 . . . . -174.97(18) ?
C6 C1 C2 C3 . . . . 1.04(17) ?
C9 C1 C2 C3 . . . . -177.80(18) ?
C1 C2 C3 C4 . . . . 0.5(3) ?
C8 N1 C4 C5 . . . . 0.5(4) ?
C7 N1 C4 C5 . . . . -174.2(2) ?
C8 N1 C4 C3 . . . . -178.1(2) ?
C7 N1 C4 C3 . . . . 7.2(4) ?
C2 C3 C4 N1 . . . . 177.12(19) ?
C2 C3 C4 C5 . . . . -1.5(3) ?
N1 C4 C5 C6 . . . . -177.6(2) ?
C3 C4 C5 C6 . . . . 1.1(4) ?
C4 C5 C6 C1 . . . . 0.5(4) ?
C2 C1 C6 C5 . . . . -1.5(3) ?
C9 C1 C6 C5 . . . . 177.3(2) ?
C2 C1 C9 C10 . . . . 7.7(3) ?
C6 C1 C9 C10 . . . . -171.1(3) ?
C1 C9 C10 C11 . . . . -180.0(2) ?
C9 C10 C11 O1A . . . . 14.4(4) ?
C9 C10 C11 O1B . . . . -20.8(4) ?
C9 C10 C11 C12 . . . . -174.1(2) ?
O1A C11 C12 C13 . . . . -16.1(4) ?
O1B C11 C12 C13 . . . . 17.9(4) ?
C10 C11 C12 C13 . . . . 172.6(2) ?
O1A C11 C12 C15 . . . . 162.9(2) ?
O1B C11 C12 C15 . . . . -163.2(2) ?
C10 C11 C12 C15 . . . . -8.4(4) ?
C15 C12 C13 C14 . . . . 176.9(3) ?
C11 C12 C13 C14 . . . . -4.0(4) ?
C15 C12 C13 S1 . . . . -1.1(3) ?
C11 C12 C13 S1 . . . . 178.0(2) ?
C16 S1 C13 C12 . . . . 1.2(2) ?
C16 S1 C13 C14 . . . . -177.1(2) ?
C13 C12 C15 C16 . . . . 0.5(3) ?
C11 C12 C15 C16 . . . . -178.6(3) ?
C12 C15 C16 C17 . . . . -178.2(3) ?
C12 C15 C16 S1 . . . . 0.4(3) ?
C13 S1 C16 C15 . . . . -0.9(2) ?
C13 S1 C16 C17 . . . . 177.8(2) ?
